data_7060480
loop_
_publ_author_name
'Kukkonen, Esa'
'Lahtinen, Elmeri'
'Myllyperki\"o, Pasi'
'Haukka, Matti'
'Konu, Jari'

_publ_section_title
;
 Nonlinear optical properties of diaromatic stilbene, butadiene and
 thiophene derivatives
;
_journal_issue 15
_journal_name_full 'New Journal of Chemistry'
_journal_page_first 6640
_journal_page_last 6650
_journal_paper_doi 10.1039/D1NJ00456E
_journal_volume 45
_journal_year 2021
_chemical_formula_moiety 'C15 H13 N O3'
_chemical_formula_sum 'C15 H13 N O3'
_chemical_formula_weight 255.26
_space_group_crystal_system triclinic
_space_group_IT_number 2
_space_group_name_Hall '-P 1'
_space_group_name_H-M_alt 'P -1'
_atom_sites_solution_hydrogens geom
_atom_sites_solution_primary dual
_audit_creation_date 2021-02-24
_audit_creation_method
;
Olex2 1.2
(compiled 2018.05.29 svn.r3508 for OlexSys, GUI svn.r5506)
;
_audit_update_record
;
2021-03-10 deposited with the CCDC.	2021-03-19 downloaded from the CCDC.
;
_cell_angle_alpha 109.5280(10)
_cell_angle_beta 103.3890(10)
_cell_angle_gamma 90.9490(10)
_cell_formula_units_Z 6
_cell_length_a 11.6720(2)
_cell_length_b 11.8172(2)
_cell_length_c 14.7910(2)
_cell_measurement_reflns_used 44313
_cell_measurement_temperature 120.00(10)
_cell_measurement_theta_max 76.5430
_cell_measurement_theta_min 3.2260
_cell_volume 1860.67(5)
_computing_cell_refinement 'CrysAlisPro 1.171.38.43 (Rigaku OD, 2015)'
_computing_data_collection 'CrysAlisPro 1.171.38.43 (Rigaku OD, 2015)'
_computing_data_reduction 'CrysAlisPro 1.171.38.43 (Rigaku OD, 2015)'
_computing_molecular_graphics 'Olex2 (Dolomanov et al., 2009)'
_computing_publication_material 'Olex2 (Dolomanov et al., 2009)'
_computing_structure_refinement 'ShelXL (Sheldrick, 2015)'
_computing_structure_solution 'ShelXT (Sheldrick, 2015)'
_diffrn_ambient_environment N~2~
_diffrn_ambient_temperature 120.00(10)
_diffrn_detector 'CCD plate'
_diffrn_detector_area_resol_mean 5.1977
_diffrn_detector_type Atlas
_diffrn_measured_fraction_theta_full 0.999
_diffrn_measured_fraction_theta_max 0.988
_diffrn_measurement_details
;
List of Runs (angles in degrees, time in seconds):

  # Type    Start    End  Width  t~exp~   \w     \q     \k     \f   Frames
#--------------------------------------------------------------------------
  1  \w     -1.00  25.00   1.00    1.00    --   38.00  95.00-153.25   26
  2  \w   -116.00 -17.00   1.00    1.00    --  -41.78 -37.00 -30.00   99
  3  \w    -66.00  33.00   1.00    1.00    --  -41.78  37.00 150.00   99
  4  \w    -34.00  74.00   1.00    1.00    --   41.78 -77.00-180.00  108
  5  \w     14.00 114.00   1.00    1.00    --   41.78  57.00 150.00  100
  6  \w     17.00 116.00   1.00    1.00    --   41.78  37.00  30.00   99
  7  \w     23.00  98.00   1.00    1.00    --   41.78-125.00  60.00   75
  8  \w     11.00  38.00   1.00    1.00    --   46.00  84.00  23.63   27
  9  \w     17.00  45.00   1.00    1.00    --   50.00  80.00 -29.30   28
 10  \w     16.00  45.00   1.00    1.00    --   50.00  82.00  98.61   29
 11  \w     16.00  45.00   1.00    1.00    --   50.00  82.00-134.05   29
 12  \w     17.00  45.00   1.00    1.00    --   50.00  80.00 -96.44   28
 13  \w     30.00 137.00   1.00    1.00    --   62.00  75.00  56.98  107
 14  \w     29.00 138.00   1.00    1.00    --   62.00  77.00 166.54  109
 15  \w     34.00 142.00   1.00    1.00    --   66.00  76.00 -21.20  108
 16  \w     34.00 142.00   1.00    1.00    --   66.00  76.00-122.58  108
 17  \w     34.00 141.00   1.00    1.00    --   66.00  75.00 -89.04  107
 18  \w     33.00 142.00   1.00    1.00    --   66.00  77.00 109.95  109
 19  \w     38.00 145.00   1.00    1.00    --   70.00  74.00 131.66  107
 20  \w     37.00 146.00   1.00    1.00    --   70.00  77.00 -59.68  109
 21  \w     41.00 150.00   1.00    1.00    --   74.00  77.00-125.49  109
 22  \w     42.00 150.00   1.00    1.00    --   74.00  76.00-164.20  108
 23  \w     47.00 151.00   1.00    3.00    --   78.00  69.00  80.42  104
 24  \w     53.00 154.00   1.00    3.00    --   82.00  62.00 119.13  101
 25  \w     52.00 155.00   1.00    3.00    --   82.00  65.00 -23.54  103
 26  \w     50.00 157.00   1.00    3.00    --   82.00  74.00   0.50  107
 27  \w     52.00 155.00   1.00    3.00    --   82.00  68.00-163.33  103
 28  \w     55.00 159.00   1.00    3.00    --   86.00  69.00 158.37  104
 29  \w     53.00 162.00   1.00    3.00    --   86.00  77.00  14.40  109
 30  \w     55.00 160.00   1.00    3.00    --   86.00  72.00-140.26  105
 31  \w     76.00 178.00   1.00    3.00    --  106.00  68.00  67.11  102
 32  \w     83.00 178.00   1.00    3.00    --  112.00  61.00   0.00   95
 33  \w     79.00 178.00   1.00    3.00    --  112.00  77.00  60.00   99
 34  \w     83.00 178.00   1.00    3.00    --  112.00  61.00 -90.00   95
 35  \w     29.00 109.00   1.00    3.00    --  112.00 -94.00  90.00   80
 36  \w     79.00 178.00   1.00    3.00    --  112.00  77.00 150.00   99
 37  \w     36.00 116.00   1.00    3.00    --  112.00-111.00-150.00   80
 38  \w     79.00 178.00   1.00    3.00    --  112.00  77.00   0.00   99
 39  \w     79.00 178.00   1.00    3.00    --  112.00  77.00 -90.00   99
 40  \w     36.00 116.00   1.00    3.00    --  112.00-111.00  60.00   80
 41  \w     79.00 178.00   1.00    3.00    --  112.00  77.00 120.00   99
 42  \w     29.00 109.00   1.00    3.00    --  112.00 -94.00 -90.00   80
 43  \w     79.00 178.00   1.00    3.00    --  112.00  77.00-150.00   99
 44  \w     79.00 178.00   1.00    3.00    --  112.00  77.00  90.00   99
 45  \w     36.00 116.00   1.00    3.00    --  112.00-111.00  30.00   80
 46  \w     40.00 141.00   1.00    3.00    --  112.00 -61.00 120.00  101
 47  \w     79.00 178.00   1.00    3.00    --  112.00  77.00 -60.00   99
 48  \w     79.00 178.00   1.00    3.00    --  112.00  77.00-120.00   99
 49  \w     83.00 178.00   1.00    3.00    --  112.00  61.00-120.00   95
 50  \w     83.00 178.00   1.00    3.00    --  112.00  61.00  90.00   95
 51  \w     79.00 178.00   1.00    3.00    --  112.00  77.00-180.00   99
 52  \w     79.00 178.00   1.00    3.00    --  112.00  77.00  30.00   99
 53  \w     29.00 109.00   1.00    3.00    --  112.00 -94.00 120.00   80
 54  \w     29.00 109.00   1.00    3.00    --  112.00 -94.00 -30.00   80
 55  \w     79.00 178.00   1.00    3.00    --  112.00  77.00 -30.00   99
 56  \w     83.00 178.00   1.00    3.00    --  112.00  61.00 150.00   95
 57  \w   -114.00 -14.00   1.00    1.00    --  -41.78 -57.00-180.00  100
 58  \w      6.00  33.00   1.00    1.00    --   42.00  88.00  71.80   27
 59  \w     16.00 119.00   1.00    1.00    --   46.00  67.00 -14.87  103
 60  \w     11.00  38.00   1.00    1.00    --   46.00  84.00 177.90   27
 61  \w     26.00 133.00   1.00    1.00    --   58.00  75.00  18.53  107
 62  \w     34.00 132.00   1.00    1.00    --   66.00  76.00  82.90   98
 63  \w     38.00 146.00   1.00    1.00    --   70.00  76.00-171.19  108
 64  \w     38.00 145.00   1.00    1.00    --   70.00  75.00   3.28  107
 65  \w     44.00 147.00   1.00    1.00    --   74.00  66.00  57.91  103
;
_diffrn_measurement_device 'four-circle diffractometer'
_diffrn_measurement_device_type 'SuperNova, Dual, Cu at zero, Atlas'
_diffrn_measurement_method '\w scans'
_diffrn_orient_matrix_type 'CrysAlisPro convention (1999,Acta A55,543-557)'
_diffrn_orient_matrix_UB_11 0.1186014000
_diffrn_orient_matrix_UB_12 -0.0556060000
_diffrn_orient_matrix_UB_13 0.0117282000
_diffrn_orient_matrix_UB_21 0.0122192000
_diffrn_orient_matrix_UB_22 0.0100232000
_diffrn_orient_matrix_UB_23 -0.0986176000
_diffrn_orient_matrix_UB_31 0.0662386000
_diffrn_orient_matrix_UB_32 0.1270589000
_diffrn_orient_matrix_UB_33 0.0563507000
_diffrn_radiation_monochromator mirror
_diffrn_radiation_probe x-ray
_diffrn_radiation_type CuK\a
_diffrn_radiation_wavelength 1.54184
_diffrn_reflns_av_R_equivalents 0.0297
_diffrn_reflns_av_unetI/netI 0.0128
_diffrn_reflns_Laue_measured_fraction_full 0.999
_diffrn_reflns_Laue_measured_fraction_max 0.988
_diffrn_reflns_limit_h_max 14
_diffrn_reflns_limit_h_min -14
_diffrn_reflns_limit_k_max 14
_diffrn_reflns_limit_k_min -14
_diffrn_reflns_limit_l_max 18
_diffrn_reflns_limit_l_min -18
_diffrn_reflns_number 72195
_diffrn_reflns_point_group_measured_fraction_full 0.999
_diffrn_reflns_point_group_measured_fraction_max 0.988
_diffrn_reflns_theta_full 67.684
_diffrn_reflns_theta_max 76.984
_diffrn_reflns_theta_min 3.276
_diffrn_source 'micro-focus sealed X-ray tube'
_diffrn_source_type 'SuperNova (Cu) X-ray Source'
_exptl_absorpt_coefficient_mu 0.787
_exptl_absorpt_correction_T_max 0.908
_exptl_absorpt_correction_T_min 0.871
_exptl_absorpt_correction_type analytical
_exptl_absorpt_process_details
;
CrysAlisPro 1.171.38.43 (Rigaku Oxford Diffraction, 2015)
Analytical numeric absorption correction using a multifaceted crystal
			model based on expressions derived by R.C. Clark & J.S. Reid.
(Clark, R. C. & Reid, J. S. (1995). Acta Cryst. A51, 887-897)
Empirical absorption correction using spherical harmonics,
 implemented in SCALE3 ABSPACK scaling algorithm.
;
_exptl_crystal_colour yellow
_exptl_crystal_colour_primary yellow
_exptl_crystal_density_diffrn 1.367
_exptl_crystal_description block
_exptl_crystal_F_000 804
_exptl_crystal_size_max 0.253
_exptl_crystal_size_mid 0.213
_exptl_crystal_size_min 0.164
_refine_diff_density_max 0.497
_refine_diff_density_min -0.242
_refine_diff_density_rms 0.038
_refine_ls_extinction_method none
_refine_ls_goodness_of_fit_ref 1.059
_refine_ls_hydrogen_treatment constr
_refine_ls_matrix_type full
_refine_ls_number_parameters 517
_refine_ls_number_reflns 7769
_refine_ls_number_restraints 0
_refine_ls_restrained_S_all 1.059
_refine_ls_R_factor_all 0.0417
_refine_ls_R_factor_gt 0.0390
_refine_ls_shift/su_max 0.001
_refine_ls_shift/su_mean 0.000
_refine_ls_structure_factor_coef Fsqd
_refine_ls_weighting_details 'w=1/[\s^2^(Fo^2^)+(0.0573P)^2^+0.5361P] where P=(Fo^2^+2Fc^2^)/3'
_refine_ls_weighting_scheme calc
_refine_ls_wR_factor_gt 0.1076
_refine_ls_wR_factor_ref 0.1103
_reflns_Friedel_coverage 0.000
_reflns_number_gt 7134
_reflns_number_total 7769
_reflns_threshold_expression 'I > 2\s(I)'
_cod_data_source_file d1nj00456e2.cif
_cod_data_source_block compound_1c
_cod_depositor_comments 'Adding full bibliography for 7060468--7060480.cif.'
_cod_database_code 7060480
_shelx_shelxl_version_number 2018/3
_chemical_oxdiff_formula 'C15 H13 N1 O3'
_shelx_space_group_comment
;
The symmetry employed for this shelxl refinement is uniquely defined
by the following loop, which should always be used as a source of
symmetry information in preference to the above space-group names.
They are only intended as comments.
;
_reflns_odcompleteness_completeness 99.90
_reflns_odcompleteness_iscentric 1
_reflns_odcompleteness_theta 71.98
_olex2_refinement_description
;
1. Fixed Uiso
 At 1.2 times of:
  All C(H) groups
 At 1.5 times of:
  All C(H,H,H) groups
2.a Aromatic/amide H refined with riding coordinates:
 C2(H2), C3(H3), C5(H5), C6(H6), C7(H7), C8(H8), C10(H10), C11(H11), C13(H13),
 C14(H14), C17(H17), C18(H18), C20(H20), C21(H21), C22(H22), C23(H23), C25(H25),
  C26(H26), C28(H28), C29(H29), C32(H32), C33(H33), C35(H35), C36(H36),
 C37(H37), C38(H38), C40(H40), C41(H41), C43(H43), C44(H44)
2.b Idealised Me refined as rotating group:
 C15(H15A,H15B,H15C), C30(H30A,H30B,H30C), C45(H45A,H45B,H45C)
;
_ins_header
;
TITL jk1903_a in P-1 
REM P-1 (#2 in standard setting)
CELL 1.54184  11.672032  11.817150  14.790987 109.5282 103.3892  90.9488
ZERR    5.00   0.000164   0.000186   0.000208   0.0014   0.0012   0.0012
LATT  1
SFAC C H N O
UNIT 75.00 65.00 5.00 15.00
TREF
HKLF 4
END
;
_olex2_submission_special_instructions 'No special instructions were received'
_oxdiff_exptl_absorpt_empirical_details
;
Empirical correction (ABSPACK) includes:
- Absorption correction using spherical harmonics
- Frame scaling
;
_oxdiff_exptl_absorpt_empirical_full_max 1.358
_oxdiff_exptl_absorpt_empirical_full_min 0.803

loop_
_space_group_symop_operation_xyz
'x, y, z'
'-x, -y, -z'

loop_
_atom_site_label
_atom_site_type_symbol
_atom_site_fract_x
_atom_site_fract_y
_atom_site_fract_z
_atom_site_U_iso_or_equiv
_atom_site_adp_type
_atom_site_occupancy
_atom_site_site_symmetry_order
_atom_site_calc_flag
_atom_site_refinement_flags_posn
_atom_site_refinement_flags_adp
_atom_site_refinement_flags_occupancy
_atom_site_disorder_assembly
_atom_site_disorder_group
O1 O 1.16751(8) 0.73065(8) 0.58984(7) 0.0375(2) Uani 1 1 d . . . . .
O2 O 1.00910(8) 0.81279(9) 0.61786(7) 0.0419(2) Uani 1 1 d . . . . .
O3 O 1.78640(8) 1.55719(8) 1.36073(6) 0.03211(19) Uani 1 1 d . . . . .
N1 N 1.11708(9) 0.80975(9) 0.63907(7) 0.0286(2) Uani 1 1 d . . . . .
C1 C 1.18841(10) 0.90451(10) 0.72737(8) 0.0251(2) Uani 1 1 d . . . . .
C2 C 1.31038(10) 0.90469(10) 0.74939(8) 0.0267(2) Uani 1 1 d . . . . .
H2 H 1.346058 0.846029 0.708559 0.032 Uiso 1 1 calc R . . . .
C3 C 1.37818(10) 0.99344(10) 0.83300(8) 0.0265(2) Uani 1 1 d . . . . .
H3 H 1.460130 0.993927 0.848530 0.032 Uiso 1 1 calc R . . . .
C4 C 1.32549(10) 1.08285(10) 0.89487(8) 0.0247(2) Uani 1 1 d . . . . .
C5 C 1.20178(10) 1.07961(11) 0.86925(8) 0.0290(2) Uani 1 1 d . . . . .
H5 H 1.165385 1.138738 0.908974 0.035 Uiso 1 1 calc R . . . .
C6 C 1.13247(10) 0.99063(11) 0.78632(9) 0.0298(2) Uani 1 1 d . . . . .
H6 H 1.050395 0.988753 0.770605 0.036 Uiso 1 1 calc R . . . .
C7 C 1.39412(10) 1.17884(10) 0.98431(8) 0.0260(2) Uani 1 1 d . . . . .
H7 H 1.351767 1.235830 1.019517 0.031 Uiso 1 1 calc R . . . .
C8 C 1.51191(10) 1.19229(10) 1.02012(8) 0.0260(2) Uani 1 1 d . . . . .
H8 H 1.553555 1.134926 0.984431 0.031 Uiso 1 1 calc R . . . .
C9 C 1.58247(10) 1.28679(10) 1.10885(8) 0.0241(2) Uani 1 1 d . . . . .
C10 C 1.70562(10) 1.28887(10) 1.13386(8) 0.0263(2) Uani 1 1 d . . . . .
H10 H 1.740738 1.229201 1.093372 0.032 Uiso 1 1 calc R . . . .
C11 C 1.77772(10) 1.37646(10) 1.21676(8) 0.0262(2) Uani 1 1 d . . . . .
H11 H 1.859491 1.375203 1.231308 0.031 Uiso 1 1 calc R . . . .
C12 C 1.72597(10) 1.46619(10) 1.27781(8) 0.0256(2) Uani 1 1 d . . . . .
C13 C 1.60299(11) 1.46513(11) 1.25492(8) 0.0297(2) Uani 1 1 d . . . . .
H13 H 1.568012 1.524316 1.295974 0.036 Uiso 1 1 calc R . . . .
C14 C 1.53272(10) 1.37769(10) 1.17242(8) 0.0277(2) Uani 1 1 d . . . . .
H14 H 1.450943 1.378812 1.158543 0.033 Uiso 1 1 calc R . . . .
C15 C 1.91287(11) 1.56102(13) 1.38723(9) 0.0379(3) Uani 1 1 d . . . . .
H15A H 1.943380 1.566347 1.333666 0.057 Uiso 1 1 calc GR . . . .
H15B H 1.935022 1.489023 1.400252 0.057 Uiso 1 1 calc GR . . . .
H15C H 1.944952 1.630250 1.445511 0.057 Uiso 1 1 calc GR . . . .
O4 O 0.12296(8) 0.29687(8) 0.07324(6) 0.0375(2) Uani 1 1 d . . . . .
O5 O 0.01468(8) 0.24875(8) 0.15814(7) 0.0389(2) Uani 1 1 d . . . . .
O6 O 0.84524(7) 1.00735(7) 0.84433(6) 0.03191(19) Uani 1 1 d . . . . .
N2 N 0.09895(8) 0.30765(9) 0.15258(7) 0.0296(2) Uani 1 1 d . . . . .
C16 C 0.17523(9) 0.39271(10) 0.24357(8) 0.0243(2) Uani 1 1 d . . . . .
C17 C 0.25248(10) 0.47770(10) 0.23611(8) 0.0261(2) Uani 1 1 d . . . . .
H17 H 0.252942 0.482450 0.174690 0.031 Uiso 1 1 calc R . . . .
C18 C 0.32858(9) 0.55500(10) 0.32151(8) 0.0257(2) Uani 1 1 d . . . . .
H18 H 0.380045 0.613019 0.317463 0.031 Uiso 1 1 calc R . . . .
C19 C 0.32967(9) 0.54755(10) 0.41482(8) 0.0241(2) Uani 1 1 d . . . . .
C20 C 0.24760(10) 0.46273(10) 0.41882(8) 0.0257(2) Uani 1 1 d . . . . .
H20 H 0.245195 0.458515 0.480033 0.031 Uiso 1 1 calc R . . . .
C21 C 0.16996(10) 0.38502(10) 0.33397(8) 0.0260(2) Uani 1 1 d . . . . .
H21 H 0.115711 0.329129 0.337543 0.031 Uiso 1 1 calc R . . . .
C22 C 0.41237(10) 0.62409(10) 0.50661(8) 0.0256(2) Uani 1 1 d . . . . .
H22 H 0.398820 0.622929 0.565845 0.031 Uiso 1 1 calc R . . . .
C23 C 0.50587(10) 0.69564(10) 0.51263(8) 0.0255(2) Uani 1 1 d . . . . .
H23 H 0.518406 0.695745 0.452815 0.031 Uiso 1 1 calc R . . . .
C24 C 0.59066(9) 0.77375(9) 0.60250(8) 0.0241(2) Uani 1 1 d . . . . .
C25 C 0.68385(10) 0.84119(10) 0.59242(8) 0.0267(2) Uani 1 1 d . . . . .
H25 H 0.689969 0.834198 0.529231 0.032 Uiso 1 1 calc R . . . .
C26 C 0.76666(10) 0.91760(10) 0.67367(8) 0.0267(2) Uani 1 1 d . . . . .
H26 H 0.827361 0.961575 0.664857 0.032 Uiso 1 1 calc R . . . .
C27 C 0.75944(10) 0.92892(10) 0.76888(8) 0.0252(2) Uani 1 1 d . . . . .
C28 C 0.66844(10) 0.86180(10) 0.78136(8) 0.0271(2) Uani 1 1 d . . . . .
H28 H 0.663250 0.868099 0.844630 0.032 Uiso 1 1 calc R . . . .
C29 C 0.58570(9) 0.78552(10) 0.69845(8) 0.0261(2) Uani 1 1 d . . . . .
H29 H 0.525342 0.741087 0.707250 0.031 Uiso 1 1 calc R . . . .
C30 C 0.84282(12) 1.01865(12) 0.94320(9) 0.0375(3) Uani 1 1 d . . . . .
H30A H 0.853819 0.942305 0.951973 0.056 Uiso 1 1 calc GR . . . .
H30B H 0.767856 1.043223 0.954487 0.056 Uiso 1 1 calc GR . . . .
H30C H 0.905179 1.077992 0.989485 0.056 Uiso 1 1 calc GR . . . .
O7 O -0.01041(8) 0.53654(9) 0.14308(7) 0.0388(2) Uani 1 1 d . . . . .
O8 O -0.14757(9) 0.65658(9) 0.16146(7) 0.0443(2) Uani 1 1 d . . . . .
O9 O -0.88468(7) -0.10681(7) -0.57177(6) 0.02994(18) Uani 1 1 d . . . . .
N3 N -0.11138(9) 0.56225(9) 0.11678(7) 0.0290(2) Uani 1 1 d . . . . .
C31 C -0.19277(10) 0.47610(10) 0.02957(8) 0.0253(2) Uani 1 1 d . . . . .
C32 C -0.31032(10) 0.49833(11) 0.00527(9) 0.0285(2) Uani 1 1 d . . . . .
H32 H -0.336455 0.568721 0.042171 0.034 Uiso 1 1 calc R . . . .
C33 C -0.38780(10) 0.41305(11) -0.07533(9) 0.0305(2) Uani 1 1 d . . . . .
H33 H -0.466976 0.426387 -0.091934 0.037 Uiso 1 1 calc R . . . .
C34 C -0.34939(11) 0.30694(11) -0.13248(8) 0.0287(2) Uani 1 1 d . . . . .
C35 C -0.22999(11) 0.28969(11) -0.10596(8) 0.0297(2) Uani 1 1 d . . . . .
H35 H -0.202580 0.220645 -0.143541 0.036 Uiso 1 1 calc R . . . .
C36 C -0.15149(10) 0.37278(11) -0.02517(8) 0.0284(2) Uani 1 1 d . . . . .
H36 H -0.072373 0.359537 -0.007870 0.034 Uiso 1 1 calc R . . . .
C37 C -0.42831(11) 0.21473(11) -0.21877(9) 0.0298(2) Uani 1 1 d . . . . .
H37 H -0.395072 0.147694 -0.252737 0.036 Uiso 1 1 calc R . . . .
C38 C -0.54399(11) 0.21950(11) -0.25233(9) 0.0299(2) Uani 1 1 d . . . . .
H38 H -0.575773 0.287242 -0.217667 0.036 Uiso 1 1 calc R . . . .
C39 C -0.62626(10) 0.13035(10) -0.33731(8) 0.0274(2) Uani 1 1 d . . . . .
C40 C -0.74597(11) 0.15019(10) -0.35618(8) 0.0284(2) Uani 1 1 d . . . . .
H40 H -0.769602 0.219409 -0.315290 0.034 Uiso 1 1 calc R . . . .
C41 C -0.82962(10) 0.06968(10) -0.43384(8) 0.0278(2) Uani 1 1 d . . . . .
H41 H -0.908659 0.084814 -0.444973 0.033 Uiso 1 1 calc R . . . .
C42 C -0.79553(10) -0.03462(10) -0.49576(8) 0.0241(2) Uani 1 1 d . . . . .
C43 C -0.67709(10) -0.05720(10) -0.47859(8) 0.0269(2) Uani 1 1 d . . . . .
H43 H -0.653996 -0.126878 -0.519348 0.032 Uiso 1 1 calc R . . . .
C44 C -0.59383(10) 0.02505(11) -0.40021(9) 0.0287(2) Uani 1 1 d . . . . .
H44 H -0.514791 0.009920 -0.389224 0.034 Uiso 1 1 calc R . . . .
C45 C -0.85585(12) -0.21672(11) -0.63581(9) 0.0350(3) Uani 1 1 d . . . . .
H45A H -0.925452 -0.257984 -0.686611 0.052 Uiso 1 1 calc GR . . . .
H45B H -0.826381 -0.267037 -0.598148 0.052 Uiso 1 1 calc GR . . . .
H45C H -0.796326 -0.199071 -0.665741 0.052 Uiso 1 1 calc GR . . . .

loop_
_atom_site_aniso_label
_atom_site_aniso_U_11
_atom_site_aniso_U_22
_atom_site_aniso_U_33
_atom_site_aniso_U_23
_atom_site_aniso_U_13
_atom_site_aniso_U_12
O1 0.0409(5) 0.0296(4) 0.0338(5) 0.0022(4) 0.0070(4) 0.0008(4)
O2 0.0273(4) 0.0488(6) 0.0372(5) 0.0028(4) 0.0033(4) -0.0068(4)
O3 0.0364(5) 0.0288(4) 0.0244(4) 0.0034(3) 0.0039(3) -0.0025(3)
N1 0.0311(5) 0.0282(5) 0.0259(5) 0.0099(4) 0.0058(4) -0.0034(4)
C1 0.0284(5) 0.0245(5) 0.0222(5) 0.0097(4) 0.0043(4) -0.0033(4)
C2 0.0293(5) 0.0241(5) 0.0275(5) 0.0092(4) 0.0082(4) 0.0024(4)
C3 0.0241(5) 0.0266(5) 0.0292(5) 0.0111(5) 0.0055(4) 0.0005(4)
C4 0.0288(5) 0.0246(5) 0.0234(5) 0.0120(4) 0.0063(4) 0.0001(4)
C5 0.0298(6) 0.0314(6) 0.0253(5) 0.0083(5) 0.0083(4) 0.0039(5)
C6 0.0256(5) 0.0356(6) 0.0283(6) 0.0117(5) 0.0064(4) 0.0015(5)
C7 0.0308(6) 0.0244(5) 0.0230(5) 0.0085(4) 0.0070(4) 0.0013(4)
C8 0.0306(6) 0.0251(5) 0.0231(5) 0.0088(4) 0.0079(4) 0.0008(4)
C9 0.0291(5) 0.0233(5) 0.0222(5) 0.0108(4) 0.0068(4) 0.0003(4)
C10 0.0300(6) 0.0252(5) 0.0242(5) 0.0075(4) 0.0098(4) 0.0015(4)
C11 0.0268(5) 0.0280(6) 0.0254(5) 0.0111(4) 0.0070(4) 0.0003(4)
C12 0.0338(6) 0.0230(5) 0.0200(5) 0.0089(4) 0.0050(4) -0.0018(4)
C13 0.0348(6) 0.0265(6) 0.0264(5) 0.0064(4) 0.0092(5) 0.0067(5)
C14 0.0276(5) 0.0281(6) 0.0278(5) 0.0107(5) 0.0061(4) 0.0040(4)
C15 0.0360(7) 0.0410(7) 0.0277(6) 0.0051(5) 0.0022(5) -0.0107(5)
O4 0.0395(5) 0.0400(5) 0.0251(4) 0.0023(4) 0.0063(3) 0.0078(4)
O5 0.0303(4) 0.0350(5) 0.0404(5) 0.0034(4) 0.0028(4) -0.0053(4)
O6 0.0344(4) 0.0267(4) 0.0263(4) 0.0036(3) 0.0006(3) -0.0028(3)
N2 0.0256(5) 0.0265(5) 0.0301(5) 0.0038(4) 0.0031(4) 0.0055(4)
C16 0.0209(5) 0.0234(5) 0.0247(5) 0.0047(4) 0.0034(4) 0.0050(4)
C17 0.0249(5) 0.0303(6) 0.0251(5) 0.0113(4) 0.0071(4) 0.0059(4)
C18 0.0230(5) 0.0260(5) 0.0295(5) 0.0116(4) 0.0064(4) 0.0020(4)
C19 0.0219(5) 0.0229(5) 0.0267(5) 0.0084(4) 0.0049(4) 0.0055(4)
C20 0.0264(5) 0.0276(5) 0.0251(5) 0.0113(4) 0.0070(4) 0.0043(4)
C21 0.0235(5) 0.0238(5) 0.0315(6) 0.0102(4) 0.0076(4) 0.0026(4)
C22 0.0265(5) 0.0248(5) 0.0252(5) 0.0094(4) 0.0049(4) 0.0025(4)
C23 0.0265(5) 0.0252(5) 0.0254(5) 0.0099(4) 0.0058(4) 0.0043(4)
C24 0.0232(5) 0.0203(5) 0.0280(5) 0.0087(4) 0.0041(4) 0.0035(4)
C25 0.0283(5) 0.0270(5) 0.0260(5) 0.0117(4) 0.0052(4) 0.0021(4)
C26 0.0268(5) 0.0241(5) 0.0295(6) 0.0115(4) 0.0048(4) -0.0010(4)
C27 0.0264(5) 0.0192(5) 0.0263(5) 0.0056(4) 0.0026(4) 0.0030(4)
C28 0.0300(5) 0.0275(6) 0.0251(5) 0.0094(4) 0.0090(4) 0.0061(4)
C29 0.0231(5) 0.0247(5) 0.0321(6) 0.0113(5) 0.0080(4) 0.0027(4)
C30 0.0438(7) 0.0337(6) 0.0247(6) 0.0018(5) 0.0014(5) 0.0030(5)
O7 0.0290(4) 0.0420(5) 0.0373(5) 0.0097(4) -0.0010(4) 0.0014(4)
O8 0.0486(6) 0.0321(5) 0.0382(5) -0.0015(4) 0.0044(4) 0.0061(4)
O9 0.0276(4) 0.0258(4) 0.0307(4) 0.0039(3) 0.0052(3) -0.0012(3)
N3 0.0321(5) 0.0284(5) 0.0253(5) 0.0093(4) 0.0051(4) 0.0000(4)
C31 0.0281(5) 0.0259(5) 0.0223(5) 0.0104(4) 0.0042(4) -0.0010(4)
C32 0.0299(6) 0.0296(6) 0.0290(6) 0.0129(5) 0.0089(4) 0.0042(4)
C33 0.0249(5) 0.0373(6) 0.0323(6) 0.0185(5) 0.0037(4) 0.0000(5)
C34 0.0355(6) 0.0288(6) 0.0246(5) 0.0141(5) 0.0063(5) -0.0018(5)
C35 0.0380(6) 0.0271(6) 0.0247(5) 0.0104(5) 0.0075(5) 0.0034(5)
C36 0.0305(6) 0.0305(6) 0.0262(5) 0.0130(5) 0.0064(4) 0.0038(4)
C37 0.0347(6) 0.0276(6) 0.0281(6) 0.0110(5) 0.0077(5) 0.0022(5)
C38 0.0355(6) 0.0275(6) 0.0278(6) 0.0110(5) 0.0079(5) 0.0008(5)
C39 0.0340(6) 0.0263(6) 0.0231(5) 0.0117(4) 0.0052(4) -0.0017(4)
C40 0.0356(6) 0.0233(5) 0.0273(5) 0.0075(4) 0.0120(5) 0.0026(4)
C41 0.0273(5) 0.0267(6) 0.0309(6) 0.0098(5) 0.0105(4) 0.0023(4)
C42 0.0267(5) 0.0224(5) 0.0240(5) 0.0092(4) 0.0064(4) -0.0015(4)
C43 0.0300(6) 0.0236(5) 0.0279(5) 0.0092(4) 0.0085(4) 0.0046(4)
C44 0.0259(5) 0.0311(6) 0.0307(6) 0.0148(5) 0.0042(4) 0.0033(4)
C45 0.0391(6) 0.0274(6) 0.0312(6) 0.0013(5) 0.0088(5) -0.0029(5)

loop_
_atom_type_symbol
_atom_type_description
_atom_type_scat_dispersion_real
_atom_type_scat_dispersion_imag
_atom_type_scat_source
C C 0.0181 0.0091 'International Tables Vol C Tables 4.2.6.8 and 6.1.1.4'
H H 0.0000 0.0000 'International Tables Vol C Tables 4.2.6.8 and 6.1.1.4'
N N 0.0311 0.0180 'International Tables Vol C Tables 4.2.6.8 and 6.1.1.4'
O O 0.0492 0.0322 'International Tables Vol C Tables 4.2.6.8 and 6.1.1.4'

loop_
_exptl_crystal_face_index_h
_exptl_crystal_face_index_k
_exptl_crystal_face_index_l
_exptl_crystal_face_perp_dist
-5 -5 4 0.1564
-3 -1 5 0.1148
5 5 -4 0.0564
1 -2 -5 0.1515
-1 2 5 0.0805
5 -4 4 0.0724
3 1 -5 0.1148
-5 4 -4 0.0914

loop_
_geom_angle_atom_site_label_1
_geom_angle_atom_site_label_2
_geom_angle_atom_site_label_3
_geom_angle
_geom_angle_site_symmetry_1
_geom_angle_site_symmetry_3
_geom_angle_publ_flag
C12 O3 C15 117.54(9) . . ?
O1 N1 O2 123.08(10) . . ?
O1 N1 C1 118.65(10) . . ?
O2 N1 C1 118.27(10) . . ?
C2 C1 N1 118.62(10) . . ?
C6 C1 N1 119.32(10) . . ?
C6 C1 C2 122.06(10) . . ?
C1 C2 H2 120.5 . . ?
C3 C2 C1 118.91(10) . . ?
C3 C2 H2 120.5 . . ?
C2 C3 H3 119.5 . . ?
C2 C3 C4 121.10(10) . . ?
C4 C3 H3 119.5 . . ?
C3 C4 C7 122.90(10) . . ?
C5 C4 C3 118.00(10) . . ?
C5 C4 C7 119.10(10) . . ?
C4 C5 H5 119.2 . . ?
C6 C5 C4 121.65(11) . . ?
C6 C5 H5 119.2 . . ?
C1 C6 H6 120.9 . . ?
C5 C6 C1 118.29(11) . . ?
C5 C6 H6 120.9 . . ?
C4 C7 H7 116.9 . . ?
C8 C7 C4 126.29(11) . . ?
C8 C7 H7 116.9 . . ?
C7 C8 H8 116.3 . . ?
C7 C8 C9 127.45(11) . . ?
C9 C8 H8 116.3 . . ?
C10 C9 C8 119.77(10) . . ?
C10 C9 C14 116.96(10) . . ?
C14 C9 C8 123.27(10) . . ?
C9 C10 H10 118.7 . . ?
C11 C10 C9 122.63(10) . . ?
C11 C10 H10 118.7 . . ?
C10 C11 H11 120.4 . . ?
C10 C11 C12 119.11(10) . . ?
C12 C11 H11 120.4 . . ?
O3 C12 C11 124.94(11) . . ?
O3 C12 C13 115.78(10) . . ?
C11 C12 C13 119.27(10) . . ?
C12 C13 H13 119.5 . . ?
C14 C13 C12 120.91(10) . . ?
C14 C13 H13 119.5 . . ?
C9 C14 H14 119.4 . . ?
C13 C14 C9 121.11(11) . . ?
C13 C14 H14 119.4 . . ?
O3 C15 H15A 109.5 . . ?
O3 C15 H15B 109.5 . . ?
O3 C15 H15C 109.5 . . ?
H15A C15 H15B 109.5 . . ?
H15A C15 H15C 109.5 . . ?
H15B C15 H15C 109.5 . . ?
C27 O6 C30 117.12(9) . . ?
O4 N2 C16 118.33(10) . . ?
O5 N2 O4 122.88(10) . . ?
O5 N2 C16 118.78(10) . . ?
C17 C16 N2 118.38(10) . . ?
C21 C16 N2 119.38(10) . . ?
C21 C16 C17 122.23(10) . . ?
C16 C17 H17 120.6 . . ?
C18 C17 C16 118.73(10) . . ?
C18 C17 H17 120.6 . . ?
C17 C18 H18 119.5 . . ?
C17 C18 C19 121.09(10) . . ?
C19 C18 H18 119.5 . . ?
C18 C19 C22 122.87(10) . . ?
C20 C19 C18 118.02(10) . . ?
C20 C19 C22 119.12(10) . . ?
C19 C20 H20 119.2 . . ?
C21 C20 C19 121.65(10) . . ?
C21 C20 H20 119.2 . . ?
C16 C21 H21 120.9 . . ?
C20 C21 C16 118.21(10) . . ?
C20 C21 H21 120.9 . . ?
C19 C22 H22 117.2 . . ?
C23 C22 C19 125.52(10) . . ?
C23 C22 H22 117.2 . . ?
C22 C23 H23 116.3 . . ?
C22 C23 C24 127.44(10) . . ?
C24 C23 H23 116.3 . . ?
C25 C24 C23 118.40(10) . . ?
C29 C24 C23 124.31(10) . . ?
C29 C24 C25 117.29(10) . . ?
C24 C25 H25 119.1 . . ?
C26 C25 C24 121.77(10) . . ?
C26 C25 H25 119.1 . . ?
C25 C26 H26 120.0 . . ?
C25 C26 C27 120.02(10) . . ?
C27 C26 H26 120.0 . . ?
O6 C27 C26 115.51(10) . . ?
O6 C27 C28 124.92(10) . . ?
C26 C27 C28 119.57(10) . . ?
C27 C28 H28 120.3 . . ?
C29 C28 C27 119.49(10) . . ?
C29 C28 H28 120.3 . . ?
C24 C29 H29 119.1 . . ?
C28 C29 C24 121.86(10) . . ?
C28 C29 H29 119.1 . . ?
O6 C30 H30A 109.5 . . ?
O6 C30 H30B 109.5 . . ?
O6 C30 H30C 109.5 . . ?
H30A C30 H30B 109.5 . . ?
H30A C30 H30C 109.5 . . ?
H30B C30 H30C 109.5 . . ?
C42 O9 C45 117.74(9) . . ?
O7 N3 C31 118.61(9) . . ?
O8 N3 O7 123.03(10) . . ?
O8 N3 C31 118.36(10) . . ?
C32 C31 N3 119.05(10) . . ?
C36 C31 N3 119.12(10) . . ?
C36 C31 C32 121.81(11) . . ?
C31 C32 H32 120.8 . . ?
C33 C32 C31 118.39(11) . . ?
C33 C32 H32 120.8 . . ?
C32 C33 H33 119.3 . . ?
C32 C33 C34 121.48(11) . . ?
C34 C33 H33 119.3 . . ?
C33 C34 C37 123.23(11) . . ?
C35 C34 C33 117.93(11) . . ?
C35 C34 C37 118.84(11) . . ?
C34 C35 H35 119.2 . . ?
C36 C35 C34 121.57(11) . . ?
C36 C35 H35 119.2 . . ?
C31 C36 H36 120.6 . . ?
C35 C36 C31 118.81(11) . . ?
C35 C36 H36 120.6 . . ?
C34 C37 H37 117.4 . . ?
C38 C37 C34 125.20(11) . . ?
C38 C37 H37 117.4 . . ?
C37 C38 H38 116.3 . . ?
C37 C38 C39 127.37(11) . . ?
C39 C38 H38 116.3 . . ?
C40 C39 C38 117.89(10) . . ?
C40 C39 C44 117.69(10) . . ?
C44 C39 C38 124.41(11) . . ?
C39 C40 H40 119.2 . . ?
C41 C40 C39 121.60(10) . . ?
C41 C40 H40 119.2 . . ?
C40 C41 H41 120.1 . . ?
C40 C41 C42 119.86(10) . . ?
C42 C41 H41 120.1 . . ?
O9 C42 C41 115.18(10) . . ?
O9 C42 C43 124.91(10) . . ?
C43 C42 C41 119.90(10) . . ?
C42 C43 H43 120.2 . . ?
C44 C43 C42 119.53(10) . . ?
C44 C43 H43 120.2 . . ?
C39 C44 H44 119.3 . . ?
C43 C44 C39 121.43(10) . . ?
C43 C44 H44 119.3 . . ?
O9 C45 H45A 109.5 . . ?
O9 C45 H45B 109.5 . . ?
O9 C45 H45C 109.5 . . ?
H45A C45 H45B 109.5 . . ?
H45A C45 H45C 109.5 . . ?
H45B C45 H45C 109.5 . . ?

loop_
_geom_bond_atom_site_label_1
_geom_bond_atom_site_label_2
_geom_bond_distance
_geom_bond_site_symmetry_2
_geom_bond_publ_flag
O1 N1 1.2297(13) . ?
O2 N1 1.2305(13) . ?
O3 C12 1.3604(13) . ?
O3 C15 1.4327(16) . ?
N1 C1 1.4631(14) . ?
C1 C2 1.3848(16) . ?
C1 C6 1.3837(16) . ?
C2 H2 0.9300 . ?
C2 C3 1.3811(16) . ?
C3 H3 0.9300 . ?
C3 C4 1.4029(16) . ?
C4 C5 1.4018(16) . ?
C4 C7 1.4678(15) . ?
C5 H5 0.9300 . ?
C5 C6 1.3837(16) . ?
C6 H6 0.9300 . ?
C7 H7 0.9300 . ?
C7 C8 1.3399(16) . ?
C8 H8 0.9300 . ?
C8 C9 1.4618(15) . ?
C9 C10 1.3964(16) . ?
C9 C14 1.4048(16) . ?
C10 H10 0.9300 . ?
C10 C11 1.3885(16) . ?
C11 H11 0.9300 . ?
C11 C12 1.3923(16) . ?
C12 C13 1.3952(17) . ?
C13 H13 0.9300 . ?
C13 C14 1.3765(16) . ?
C14 H14 0.9300 . ?
C15 H15A 0.9600 . ?
C15 H15B 0.9600 . ?
C15 H15C 0.9600 . ?
O4 N2 1.2351(13) . ?
O5 N2 1.2295(14) . ?
O6 C27 1.3666(13) . ?
O6 C30 1.4303(15) . ?
N2 C16 1.4578(14) . ?
C16 C17 1.3872(16) . ?
C16 C21 1.3853(15) . ?
C17 H17 0.9300 . ?
C17 C18 1.3787(16) . ?
C18 H18 0.9300 . ?
C18 C19 1.4093(15) . ?
C19 C20 1.3999(15) . ?
C19 C22 1.4617(15) . ?
C20 H20 0.9300 . ?
C20 C21 1.3837(15) . ?
C21 H21 0.9300 . ?
C22 H22 0.9300 . ?
C22 C23 1.3371(16) . ?
C23 H23 0.9300 . ?
C23 C24 1.4625(15) . ?
C24 C25 1.4022(15) . ?
C24 C29 1.3939(15) . ?
C25 H25 0.9300 . ?
C25 C26 1.3790(15) . ?
C26 H26 0.9300 . ?
C26 C27 1.3919(15) . ?
C27 C28 1.3972(16) . ?
C28 H28 0.9300 . ?
C28 C29 1.3901(16) . ?
C29 H29 0.9300 . ?
C30 H30A 0.9600 . ?
C30 H30B 0.9600 . ?
C30 H30C 0.9600 . ?
O7 N3 1.2293(13) . ?
O8 N3 1.2289(14) . ?
O9 C42 1.3646(13) . ?
O9 C45 1.4272(14) . ?
N3 C31 1.4579(14) . ?
C31 C32 1.3883(16) . ?
C31 C36 1.3847(16) . ?
C32 H32 0.9300 . ?
C32 C33 1.3864(17) . ?
C33 H33 0.9300 . ?
C33 C34 1.4047(17) . ?
C34 C35 1.3955(17) . ?
C34 C37 1.4688(16) . ?
C35 H35 0.9300 . ?
C35 C36 1.3821(16) . ?
C36 H36 0.9300 . ?
C37 H37 0.9300 . ?
C37 C38 1.3355(17) . ?
C38 H38 0.9300 . ?
C38 C39 1.4609(16) . ?
C39 C40 1.3997(16) . ?
C39 C44 1.4007(16) . ?
C40 H40 0.9300 . ?
C40 C41 1.3773(16) . ?
C41 H41 0.9300 . ?
C41 C42 1.3953(15) . ?
C42 C43 1.3935(15) . ?
C43 H43 0.9300 . ?
C43 C44 1.3881(16) . ?
C44 H44 0.9300 . ?
C45 H45A 0.9600 . ?
C45 H45B 0.9600 . ?
C45 H45C 0.9600 . ?

loop_
_geom_hbond_atom_site_label_D
_geom_hbond_atom_site_label_H
_geom_hbond_atom_site_label_A
_geom_hbond_distance_DH
_geom_hbond_distance_HA
_geom_hbond_distance_DA
_geom_hbond_angle_DHA
_geom_hbond_site_symmetry_A
_geom_hbond_publ_flag
C11 H11 O5 0.93 2.57 3.3246(15) 138.6 1_766 yes
C20 H20 O3 0.93 2.53 3.4575(14) 173.6 2_777 yes
C21 H21 O2 0.93 2.54 3.4613(15) 168.8 2_666 yes
C35 H35 O6 0.93 2.55 3.3466(15) 144.3 1_444 yes
C41 H41 O9 0.93 2.49 3.3870(14) 162.0 2_354 yes

loop_
_geom_torsion_atom_site_label_1
_geom_torsion_atom_site_label_2
_geom_torsion_atom_site_label_3
_geom_torsion_atom_site_label_4
_geom_torsion
_geom_torsion_site_symmetry_1
_geom_torsion_site_symmetry_2
_geom_torsion_site_symmetry_3
_geom_torsion_site_symmetry_4
_geom_torsion_publ_flag
O1 N1 C1 C2 3.06(15) . . . . ?
O1 N1 C1 C6 -176.74(10) . . . . ?
O2 N1 C1 C2 -177.27(10) . . . . ?
O2 N1 C1 C6 2.92(15) . . . . ?
O3 C12 C13 C14 179.63(10) . . . . ?
N1 C1 C2 C3 -179.59(9) . . . . ?
N1 C1 C6 C5 -179.77(9) . . . . ?
C1 C2 C3 C4 -0.38(16) . . . . ?
C2 C1 C6 C5 0.43(17) . . . . ?
C2 C3 C4 C5 -0.10(16) . . . . ?
C2 C3 C4 C7 -179.93(10) . . . . ?
C3 C4 C5 C6 0.77(16) . . . . ?
C3 C4 C7 C8 -2.18(17) . . . . ?
C4 C5 C6 C1 -0.93(17) . . . . ?
C4 C7 C8 C9 -179.98(10) . . . . ?
C5 C4 C7 C8 177.99(11) . . . . ?
C6 C1 C2 C3 0.21(17) . . . . ?
C7 C4 C5 C6 -179.39(10) . . . . ?
C7 C8 C9 C10 -178.21(11) . . . . ?
C7 C8 C9 C14 2.10(18) . . . . ?
C8 C9 C10 C11 179.64(10) . . . . ?
C8 C9 C14 C13 -179.69(10) . . . . ?
C9 C10 C11 C12 -0.02(16) . . . . ?
C10 C9 C14 C13 0.61(16) . . . . ?
C10 C11 C12 O3 -179.72(10) . . . . ?
C10 C11 C12 C13 0.76(16) . . . . ?
C11 C12 C13 C14 -0.81(17) . . . . ?
C12 C13 C14 C9 0.11(17) . . . . ?
C14 C9 C10 C11 -0.66(16) . . . . ?
C15 O3 C12 C11 0.03(16) . . . . ?
C15 O3 C12 C13 179.57(10) . . . . ?
O4 N2 C16 C17 15.39(14) . . . . ?
O4 N2 C16 C21 -163.50(10) . . . . ?
O5 N2 C16 C17 -165.56(10) . . . . ?
O5 N2 C16 C21 15.56(15) . . . . ?
O6 C27 C28 C29 179.50(10) . . . . ?
N2 C16 C17 C18 -177.18(9) . . . . ?
N2 C16 C21 C20 176.70(9) . . . . ?
C16 C17 C18 C19 0.83(16) . . . . ?
C17 C16 C21 C20 -2.14(16) . . . . ?
C17 C18 C19 C20 -2.72(16) . . . . ?
C17 C18 C19 C22 177.23(10) . . . . ?
C18 C19 C20 C21 2.24(16) . . . . ?
C18 C19 C22 C23 -10.39(17) . . . . ?
C19 C20 C21 C16 0.12(16) . . . . ?
C19 C22 C23 C24 179.87(10) . . . . ?
C20 C19 C22 C23 169.56(11) . . . . ?
C21 C16 C17 C18 1.68(16) . . . . ?
C22 C19 C20 C21 -177.71(10) . . . . ?
C22 C23 C24 C25 179.40(11) . . . . ?
C22 C23 C24 C29 -0.23(18) . . . . ?
C23 C24 C25 C26 179.43(10) . . . . ?
C23 C24 C29 C28 -179.61(10) . . . . ?
C24 C25 C26 C27 0.31(17) . . . . ?
C25 C24 C29 C28 0.75(16) . . . . ?
C25 C26 C27 O6 -179.64(10) . . . . ?
C25 C26 C27 C28 0.47(16) . . . . ?
C26 C27 C28 C29 -0.63(16) . . . . ?
C27 C28 C29 C24 0.00(16) . . . . ?
C29 C24 C25 C26 -0.91(16) . . . . ?
C30 O6 C27 C26 -178.16(10) . . . . ?
C30 O6 C27 C28 1.72(16) . . . . ?
O7 N3 C31 C32 173.31(10) . . . . ?
O7 N3 C31 C36 -4.93(15) . . . . ?
O8 N3 C31 C32 -5.66(15) . . . . ?
O8 N3 C31 C36 176.10(10) . . . . ?
O9 C42 C43 C44 178.14(10) . . . . ?
N3 C31 C32 C33 -177.23(9) . . . . ?
N3 C31 C36 C35 178.01(9) . . . . ?
C31 C32 C33 C34 -0.74(17) . . . . ?
C32 C31 C36 C35 -0.18(16) . . . . ?
C32 C33 C34 C35 -0.24(16) . . . . ?
C32 C33 C34 C37 -179.58(10) . . . . ?
C33 C34 C35 C36 1.06(16) . . . . ?
C33 C34 C37 C38 -0.71(18) . . . . ?
C34 C35 C36 C31 -0.86(16) . . . . ?
C34 C37 C38 C39 -179.79(10) . . . . ?
C35 C34 C37 C38 179.96(11) . . . . ?
C36 C31 C32 C33 0.96(16) . . . . ?
C37 C34 C35 C36 -179.57(10) . . . . ?
C37 C38 C39 C40 176.42(11) . . . . ?
C37 C38 C39 C44 -2.32(19) . . . . ?
C38 C39 C40 C41 -178.98(10) . . . . ?
C38 C39 C44 C43 178.67(10) . . . . ?
C39 C40 C41 C42 0.06(17) . . . . ?
C40 C39 C44 C43 -0.08(16) . . . . ?
C40 C41 C42 O9 -178.49(9) . . . . ?
C40 C41 C42 C43 0.25(16) . . . . ?
C41 C42 C43 C44 -0.47(16) . . . . ?
C42 C43 C44 C39 0.39(17) . . . . ?
C44 C39 C40 C41 -0.15(16) . . . . ?
C45 O9 C42 C41 -178.10(10) . . . . ?
C45 O9 C42 C43 3.22(15) . . . . ?

loop_
_exptl_oxdiff_crystal_face_indexfrac_h
_exptl_oxdiff_crystal_face_indexfrac_k
_exptl_oxdiff_crystal_face_indexfrac_l
_exptl_oxdiff_crystal_face_x
_exptl_oxdiff_crystal_face_y
_exptl_oxdiff_crystal_face_z
-5.0039 -4.9975 3.9998 -0.2687 -0.5057 -0.7410
-2.9999 -0.9985 4.9996 -0.2416 -0.5397 -0.0438
5.0039 4.9975 -3.9998 0.2687 0.5057 0.7410
0.9969 -2.0005 -4.9994 0.1708 0.4852 -0.4699
-0.9969 2.0005 4.9994 -0.1708 -0.4852 0.4699
5.0006 -3.9991 3.9997 0.8624 -0.3734 0.0485
2.9999 0.9985 -4.9996 0.2416 0.5397 0.0438
-5.0006 3.9991 -3.9997 -0.8624 0.3734 -0.0485
